data_7134227
loop_
_publ_author_name
'Tyagi, Kartikay'
'Dixit, Tejal'
'Venkatesh, V.'

_publ_section_title
;
 Visible light-induced photoisomerization of indole-oxindole constructs:
 Molecular disassembly and ROS-mediated apoptosis
;
_journal_name_full 'Chemical Communications'
_journal_paper_doi 10.1039/D4CC06624C
_journal_year 2025
_chemical_formula_moiety 'C17 H12 N2 O, H2 O'
_chemical_formula_sum 'C17 H14 N2 O2'
_chemical_formula_weight 278.30
_space_group_crystal_system monoclinic
_space_group_IT_number 15
_space_group_name_Hall '-C 2yc'
_space_group_name_H-M_alt 'C 1 2/c 1'
_atom_sites_solution_hydrogens mixed
_atom_sites_solution_primary dual
_audit_creation_date 2024-09-03
_audit_creation_method
;
Olex2 1.5
(compiled 2023.08.24 svn.re1ec1418 for OlexSys, GUI svn.r6817)
;
_audit_update_record
;
2024-09-30 deposited with the CCDC.	2025-02-03 downloaded from the CCDC.
;
_cell_angle_alpha 90
_cell_angle_beta 101.548(7)
_cell_angle_gamma 90
_cell_formula_units_Z 8
_cell_length_a 29.648(7)
_cell_length_b 6.1467(14)
_cell_length_c 15.396(4)
_cell_measurement_reflns_used 9775
_cell_measurement_temperature 300(2)
_cell_measurement_theta_max 25.03
_cell_measurement_theta_min 2.70
_cell_volume 2748.9(12)
_computing_cell_refinement 'SAINT V8.40B (?, 2016)'
_computing_data_reduction 'SAINT V8.40B (?, 2016)'
_computing_molecular_graphics 'Olex2 1.5 (Dolomanov et al., 2009)'
_computing_publication_material 'Olex2 1.5 (Dolomanov et al., 2009)'
_computing_structure_refinement 'SHELXL n/a (Sheldrick, 2015)'
_computing_structure_solution 'ShelXT (Sheldrick, 2015)'
_diffrn_ambient_temperature 300.00
_diffrn_measured_fraction_theta_full 0.998
_diffrn_measured_fraction_theta_max 0.998
_diffrn_measurement_device_type 'Bruker APEX-II CCD'
_diffrn_measurement_method '\f and \w scans'
_diffrn_radiation_type MoK\a
_diffrn_radiation_wavelength 0.71073
_diffrn_reflns_av_R_equivalents 0.0389
_diffrn_reflns_av_unetI/netI 0.0205
_diffrn_reflns_Laue_measured_fraction_full 0.998
_diffrn_reflns_Laue_measured_fraction_max 0.998
_diffrn_reflns_limit_h_max 34
_diffrn_reflns_limit_h_min -34
_diffrn_reflns_limit_k_max 7
_diffrn_reflns_limit_k_min -7
_diffrn_reflns_limit_l_max 18
_diffrn_reflns_limit_l_min -18
_diffrn_reflns_number 34672
_diffrn_reflns_point_group_measured_fraction_full 0.998
_diffrn_reflns_point_group_measured_fraction_max 0.998
_diffrn_reflns_theta_full 25.056
_diffrn_reflns_theta_max 25.056
_diffrn_reflns_theta_min 2.701
_exptl_absorpt_coefficient_mu 0.090
_exptl_absorpt_correction_T_max 0.7452
_exptl_absorpt_correction_T_min 0.6925
_exptl_absorpt_correction_type none
_exptl_absorpt_process_details
'SADABS-2016/2 (Bruker,2016/2) was used for absorption correction. wR2(int) was 0.1433 before and 0.0513 after correction. The Ratio of minimum to maximum transmission is 0.9293. The \l/2 correction factor is Not present.'
_exptl_crystal_colour yellow
_exptl_crystal_colour_primary yellow
_exptl_crystal_density_diffrn 1.345
_exptl_crystal_description block
_exptl_crystal_F_000 1168
_exptl_crystal_size_max 0.588
_exptl_crystal_size_mid 0.204
_exptl_crystal_size_min 0.066
_refine_diff_density_max 0.148
_refine_diff_density_min -0.164
_refine_diff_density_rms 0.032
_refine_ls_extinction_method none
_refine_ls_goodness_of_fit_ref 1.066
_refine_ls_hydrogen_treatment constr
_refine_ls_matrix_type full
_refine_ls_number_parameters 193
_refine_ls_number_reflns 2436
_refine_ls_number_restraints 0
_refine_ls_restrained_S_all 1.066
_refine_ls_R_factor_all 0.0401
_refine_ls_R_factor_gt 0.0372
_refine_ls_shift/su_max 0.001
_refine_ls_shift/su_mean 0.000
_refine_ls_structure_factor_coef Fsqd
_refine_ls_weighting_details 'w=1/[\s^2^(Fo^2^)+(0.0456P)^2^+1.6134P] where P=(Fo^2^+2Fc^2^)/3'
_refine_ls_weighting_scheme calc
_refine_ls_wR_factor_gt 0.0973
_refine_ls_wR_factor_ref 0.1000
_reflns_Friedel_coverage 0.000
_reflns_number_gt 2233
_reflns_number_total 2436
_reflns_threshold_expression 'I > 2\s(I)'
_cod_data_source_file d4cc06624c2.cif
_cod_data_source_block vv_kt_769_1288_0m
_cod_original_cell_volume 2748.9(11)
_cod_database_code 7134227
_shelx_shelxl_version_number 2019/1
_shelx_space_group_comment
;
The symmetry employed for this shelxl refinement is uniquely defined
by the following loop, which should always be used as a source of
symmetry information in preference to the above space-group names.
They are only intended as comments.
;
_shelx_estimated_absorpt_t_max 0.994
_shelx_estimated_absorpt_t_min 0.949
_olex2_refinement_description
;
1. Fixed Uiso
 At 1.2 times of:
  All C(H) groups, All N(H) groups
 At 1.5 times of:
  All O(H,H) groups
2.a Free rotating group:
 O003(H00a,H00b)
2.b Aromatic/amide H refined with riding coordinates:
 N2(H2), N1(H1), C9(H9), C5(H5), C2(H2a), C14(H14), C11(H11), C3(H3), C4(H4),
 C15(H15), C17(H17), C16(H16)
;
_olex2_submission_special_instructions 'No special instructions were received'

loop_
_space_group_symop_operation_xyz
'x, y, z'
'-x, y, -z+1/2'
'x+1/2, y+1/2, z'
'-x+1/2, y+1/2, -z+1/2'
'-x, -y, -z'
'x, -y, z-1/2'
'-x+1/2, -y+1/2, -z'
'x+1/2, -y+1/2, z-1/2'

loop_
_atom_site_label
_atom_site_type_symbol
_atom_site_fract_x
_atom_site_fract_y
_atom_site_fract_z
_atom_site_U_iso_or_equiv
_atom_site_adp_type
_atom_site_occupancy
_atom_site_site_symmetry_order
_atom_site_calc_flag
_atom_site_refinement_flags_posn
_atom_site_refinement_flags_adp
_atom_site_refinement_flags_occupancy
_atom_site_disorder_assembly
_atom_site_disorder_group
O1 O 0.71224(3) 0.50171(17) 0.61400(7) 0.0494(3) Uani 1 1 d . . . . .
N2 N 0.66294(4) 0.75156(18) 0.65520(7) 0.0397(3) Uani 1 1 d . . . . .
H2 H 0.683489 0.843902 0.679164 0.048 Uiso 1 1 calc R U . . .
O003 O 0.73084(5) 1.07499(19) 0.71378(9) 0.0735(4) Uani 1 1 d G . . . .
H00A H 0.746186 1.088992 0.766416 0.110 Uiso 1 1 d G U . . .
H00B H 0.727781 1.204042 0.693632 0.110 Uiso 1 1 d G U . . .
N1 N 0.70222(4) -0.0547(2) 0.44730(9) 0.0546(4) Uani 1 1 d . . . . .
H1 H 0.729374 -0.088405 0.439994 0.066 Uiso 1 1 calc R U . . .
C7 C 0.62790(4) 0.4556(2) 0.58183(8) 0.0349(3) Uani 1 1 d . . . . .
C1 C 0.61577(4) 0.7758(2) 0.65202(8) 0.0356(3) Uani 1 1 d . . . . .
C6 C 0.59316(4) 0.5945(2) 0.60909(8) 0.0348(3) Uani 1 1 d . . . . .
C8 C 0.67222(4) 0.5645(2) 0.61585(8) 0.0369(3) Uani 1 1 d . . . . .
C13 C 0.62618(5) -0.0621(2) 0.44026(8) 0.0385(3) Uani 1 1 d . . . . .
C9 C 0.61838(5) 0.2733(2) 0.53157(8) 0.0376(3) Uani 1 1 d . . . . .
H9 H 0.587222 0.238576 0.519620 0.045 Uiso 1 1 calc R U . . .
C10 C 0.64527(5) 0.1236(2) 0.49309(9) 0.0388(3) Uani 1 1 d . . . . .
C5 C 0.54589(5) 0.5779(2) 0.60076(10) 0.0457(3) Uani 1 1 d . . . . .
H5 H 0.530102 0.457658 0.573312 0.055 Uiso 1 1 calc R U . . .
C12 C 0.66271(5) -0.1688(2) 0.41318(9) 0.0460(3) Uani 1 1 d . . . . .
C2 C 0.59294(5) 0.9417(2) 0.68535(9) 0.0444(3) Uani 1 1 d . . . . .
H2A H 0.608668 1.061361 0.713462 0.053 Uiso 1 1 calc R U . . .
C14 C 0.58165(5) -0.1454(2) 0.41397(9) 0.0463(3) Uani 1 1 d . . . . .
H14 H 0.556749 -0.077654 0.431029 0.056 Uiso 1 1 calc R U . . .
C11 C 0.69194(5) 0.1187(2) 0.49413(10) 0.0485(4) Uani 1 1 d . . . . .
H11 H 0.713201 0.219535 0.522770 0.058 Uiso 1 1 calc R U . . .
C3 C 0.54577(5) 0.9230(3) 0.67530(11) 0.0529(4) Uani 1 1 d . . . . .
H3 H 0.529324 1.032728 0.696621 0.063 Uiso 1 1 calc R U . . .
C4 C 0.52250(5) 0.7436(3) 0.63402(11) 0.0549(4) Uani 1 1 d . . . . .
H4 H 0.490745 0.734252 0.628546 0.066 Uiso 1 1 calc R U . . .
C15 C 0.57548(6) -0.3297(3) 0.36233(10) 0.0560(4) Uani 1 1 d . . . . .
H15 H 0.545949 -0.385385 0.343793 0.067 Uiso 1 1 calc R U . . .
C17 C 0.65645(7) -0.3578(3) 0.36159(10) 0.0577(4) Uani 1 1 d . . . . .
H17 H 0.681085 -0.428061 0.344586 0.069 Uiso 1 1 calc R U . . .
C16 C 0.61231(7) -0.4347(3) 0.33722(10) 0.0596(5) Uani 1 1 d . . . . .
H16 H 0.606914 -0.560268 0.303026 0.072 Uiso 1 1 calc R U . . .

loop_
_atom_site_aniso_label
_atom_site_aniso_U_11
_atom_site_aniso_U_22
_atom_site_aniso_U_33
_atom_site_aniso_U_23
_atom_site_aniso_U_13
_atom_site_aniso_U_12
O1 0.0363(5) 0.0477(6) 0.0624(6) -0.0054(5) 0.0058(4) 0.0010(4)
N2 0.0385(6) 0.0339(6) 0.0444(6) -0.0047(5) 0.0028(5) -0.0050(5)
O003 0.0793(9) 0.0483(7) 0.0777(9) 0.0026(6) -0.0207(7) -0.0155(6)
N1 0.0495(7) 0.0522(8) 0.0672(8) -0.0074(6) 0.0239(6) 0.0051(6)
C7 0.0370(7) 0.0329(7) 0.0346(6) 0.0014(5) 0.0069(5) -0.0006(5)
C1 0.0408(7) 0.0335(7) 0.0327(6) 0.0022(5) 0.0080(5) -0.0013(5)
C6 0.0388(7) 0.0336(7) 0.0325(6) 0.0014(5) 0.0081(5) -0.0010(5)
C8 0.0372(7) 0.0354(7) 0.0373(7) 0.0019(5) 0.0056(5) -0.0003(5)
C13 0.0504(8) 0.0323(7) 0.0333(6) 0.0018(5) 0.0100(6) 0.0000(6)
C9 0.0391(7) 0.0355(7) 0.0382(7) 0.0000(5) 0.0076(5) -0.0032(5)
C10 0.0457(7) 0.0333(7) 0.0382(7) 0.0001(5) 0.0102(6) -0.0007(6)
C5 0.0411(8) 0.0437(8) 0.0531(8) -0.0055(6) 0.0114(6) -0.0049(6)
C12 0.0592(9) 0.0397(8) 0.0418(7) 0.0009(6) 0.0165(6) 0.0020(7)
C2 0.0551(8) 0.0346(7) 0.0451(7) -0.0037(6) 0.0140(6) -0.0015(6)
C14 0.0556(9) 0.0398(8) 0.0421(7) 0.0004(6) 0.0066(6) -0.0056(7)
C11 0.0481(8) 0.0436(8) 0.0555(8) -0.0064(7) 0.0148(7) -0.0029(6)
C3 0.0572(9) 0.0439(8) 0.0636(9) -0.0050(7) 0.0266(8) 0.0060(7)
C4 0.0432(8) 0.0547(10) 0.0705(10) -0.0039(8) 0.0199(7) 0.0015(7)
C15 0.0752(11) 0.0447(9) 0.0453(8) -0.0019(7) 0.0052(7) -0.0152(8)
C17 0.0881(12) 0.0435(9) 0.0474(8) -0.0015(7) 0.0276(8) 0.0111(8)
C16 0.0979(14) 0.0396(8) 0.0418(8) -0.0069(7) 0.0149(8) -0.0087(9)

loop_
_atom_type_symbol
_atom_type_description
_atom_type_scat_dispersion_real
_atom_type_scat_dispersion_imag
_atom_type_scat_source
C C 0.0033 0.0016 'International Tables Vol C Tables 4.2.6.8 and 6.1.1.4'
H H 0.0000 0.0000 'International Tables Vol C Tables 4.2.6.8 and 6.1.1.4'
N N 0.0061 0.0033 'International Tables Vol C Tables 4.2.6.8 and 6.1.1.4'
O O 0.0106 0.0060 'International Tables Vol C Tables 4.2.6.8 and 6.1.1.4'

loop_
_geom_angle_atom_site_label_1
_geom_angle_atom_site_label_2
_geom_angle_atom_site_label_3
_geom_angle
_geom_angle_site_symmetry_1
_geom_angle_site_symmetry_3
_geom_angle_publ_flag
C1 N2 H2 124.2 . . ?
C8 N2 H2 124.2 . . ?
C8 N2 C1 111.52(11) . . ?
H00A O003 H00B 104.5 . . ?
C12 N1 H1 125.1 . . ?
C11 N1 H1 125.1 . . ?
C11 N1 C12 109.81(12) . . ?
C6 C7 C8 105.16(11) . . ?
C9 C7 C6 124.55(12) . . ?
C9 C7 C8 130.20(12) . . ?
C6 C1 N2 108.26(11) . . ?
C2 C1 N2 128.94(12) . . ?
C2 C1 C6 122.79(13) . . ?
C1 C6 C7 107.64(11) . . ?
C5 C6 C7 133.46(12) . . ?
C5 C6 C1 118.90(12) . . ?
O1 C8 N2 123.37(12) . . ?
O1 C8 C7 129.23(12) . . ?
N2 C8 C7 107.35(11) . . ?
C12 C13 C10 107.34(12) . . ?
C14 C13 C10 133.70(13) . . ?
C14 C13 C12 118.96(13) . . ?
C7 C9 H9 112.7 . . ?
C7 C9 C10 134.50(13) . . ?
C10 C9 H9 112.7 . . ?
C9 C10 C13 123.70(12) . . ?
C11 C10 C13 105.47(12) . . ?
C11 C10 C9 130.81(13) . . ?
C6 C5 H5 120.6 . . ?
C6 C5 C4 118.89(14) . . ?
C4 C5 H5 120.6 . . ?
N1 C12 C13 107.32(13) . . ?
N1 C12 C17 130.26(15) . . ?
C17 C12 C13 122.42(15) . . ?
C1 C2 H2A 121.4 . . ?
C1 C2 C3 117.29(13) . . ?
C3 C2 H2A 121.4 . . ?
C13 C14 H14 120.7 . . ?
C15 C14 C13 118.53(15) . . ?
C15 C14 H14 120.7 . . ?
N1 C11 C10 110.05(13) . . ?
N1 C11 H11 125.0 . . ?
C10 C11 H11 125.0 . . ?
C2 C3 H3 119.4 . . ?
C2 C3 C4 121.20(14) . . ?
C4 C3 H3 119.4 . . ?
C5 C4 H4 119.5 . . ?
C3 C4 C5 120.92(14) . . ?
C3 C4 H4 119.5 . . ?
C14 C15 H15 119.2 . . ?
C14 C15 C16 121.53(16) . . ?
C16 C15 H15 119.2 . . ?
C12 C17 H17 121.5 . . ?
C16 C17 C12 116.91(15) . . ?
C16 C17 H17 121.5 . . ?
C15 C16 H16 119.2 . . ?
C17 C16 C15 121.64(15) . . ?
C17 C16 H16 119.2 . . ?

loop_
_geom_bond_atom_site_label_1
_geom_bond_atom_site_label_2
_geom_bond_distance
_geom_bond_site_symmetry_2
_geom_bond_publ_flag
O1 C8 1.2536(16) . ?
N2 H2 0.8600 . ?
N2 C1 1.3974(17) . ?
N2 C8 1.3533(17) . ?
O003 H00A 0.8505 . ?
O003 H00B 0.8500 . ?
N1 H1 0.8600 . ?
N1 C12 1.376(2) . ?
N1 C11 1.3553(19) . ?
C7 C6 1.4626(18) . ?
C7 C8 1.4744(18) . ?
C7 C9 1.3587(18) . ?
C1 C6 1.3967(18) . ?
C1 C2 1.3783(19) . ?
C6 C5 1.3855(19) . ?
C13 C10 1.4494(19) . ?
C13 C12 1.399(2) . ?
C13 C14 1.398(2) . ?
C9 H9 0.9300 . ?
C9 C10 1.4218(18) . ?
C10 C11 1.381(2) . ?
C5 H5 0.9300 . ?
C5 C4 1.387(2) . ?
C12 C17 1.398(2) . ?
C2 H2A 0.9300 . ?
C2 C3 1.381(2) . ?
C14 H14 0.9300 . ?
C14 C15 1.375(2) . ?
C11 H11 0.9300 . ?
C3 H3 0.9300 . ?
C3 C4 1.386(2) . ?
C4 H4 0.9300 . ?
C15 H15 0.9300 . ?
C15 C16 1.388(2) . ?
C17 H17 0.9300 . ?
C17 C16 1.371(2) . ?
C16 H16 0.9300 . ?

loop_
_geom_torsion_atom_site_label_1
_geom_torsion_atom_site_label_2
_geom_torsion_atom_site_label_3
_geom_torsion_atom_site_label_4
_geom_torsion
_geom_torsion_site_symmetry_1
_geom_torsion_site_symmetry_2
_geom_torsion_site_symmetry_3
_geom_torsion_site_symmetry_4
_geom_torsion_publ_flag
N2 C1 C6 C7 -2.01(14) . . . . ?
N2 C1 C6 C5 177.68(12) . . . . ?
N2 C1 C2 C3 -178.22(13) . . . . ?
N1 C12 C17 C16 179.95(15) . . . . ?
C7 C6 C5 C4 -179.36(14) . . . . ?
C7 C9 C10 C13 -179.49(13) . . . . ?
C7 C9 C10 C11 -1.0(3) . . . . ?
C1 N2 C8 O1 -176.54(12) . . . . ?
C1 N2 C8 C7 1.16(14) . . . . ?
C1 C6 C5 C4 1.1(2) . . . . ?
C1 C2 C3 C4 0.5(2) . . . . ?
C6 C7 C8 O1 175.21(13) . . . . ?
C6 C7 C8 N2 -2.30(13) . . . . ?
C6 C7 C9 C10 175.39(13) . . . . ?
C6 C1 C2 C3 0.3(2) . . . . ?
C6 C5 C4 C3 -0.2(2) . . . . ?
C8 N2 C1 C6 0.54(14) . . . . ?
C8 N2 C1 C2 179.23(13) . . . . ?
C8 C7 C6 C1 2.62(13) . . . . ?
C8 C7 C6 C5 -177.00(14) . . . . ?
C8 C7 C9 C10 -0.5(2) . . . . ?
C13 C10 C11 N1 -0.58(16) . . . . ?
C13 C12 C17 C16 0.7(2) . . . . ?
C13 C14 C15 C16 0.9(2) . . . . ?
C9 C7 C6 C1 -174.16(12) . . . . ?
C9 C7 C6 C5 6.2(2) . . . . ?
C9 C7 C8 O1 -8.3(2) . . . . ?
C9 C7 C8 N2 174.22(13) . . . . ?
C9 C10 C11 N1 -179.31(13) . . . . ?
C10 C13 C12 N1 -0.15(15) . . . . ?
C10 C13 C12 C17 179.24(13) . . . . ?
C10 C13 C14 C15 179.93(14) . . . . ?
C12 N1 C11 C10 0.51(17) . . . . ?
C12 C13 C10 C9 179.29(12) . . . . ?
C12 C13 C10 C11 0.44(15) . . . . ?
C12 C13 C14 C15 0.0(2) . . . . ?
C12 C17 C16 C15 0.2(2) . . . . ?
C2 C1 C6 C7 179.19(12) . . . . ?
C2 C1 C6 C5 -1.12(19) . . . . ?
C2 C3 C4 C5 -0.6(2) . . . . ?
C14 C13 C10 C9 -0.6(2) . . . . ?
C14 C13 C10 C11 -179.49(15) . . . . ?
C14 C13 C12 N1 179.80(12) . . . . ?
C14 C13 C12 C17 -0.8(2) . . . . ?
C14 C15 C16 C17 -1.0(2) . . . . ?
C11 N1 C12 C13 -0.21(16) . . . . ?
C11 N1 C12 C17 -179.53(15) . . . . ?
